data_7005203
loop_
_publ_author_name
'Derossi, Sofia'
'Farrell, David T.'
'Harding, Charles J.'
'McKee, Vickie'
'Nelson, Jane'

_publ_section_title
;
 N-methylation of macrobicycles reduces encapsulation ability.
;
_journal_issue 18
_journal_name_full 'Dalton transactions (Cambridge, England : 2003)'
_journal_page_first 1762
_journal_page_last 1772
_journal_paper_doi 10.1039/B617907J
_journal_year 2007
_chemical_formula_sum 'C46 H74 Cl2 N10 O8'
_chemical_formula_weight 966.05
_chemical_name_systematic
;

?

;
_space_group_IT_number 9
_symmetry_cell_setting monoclinic
_symmetry_space_group_name_Hall 'C -2yc'
_symmetry_space_group_name_H-M 'C 1 c 1'
_atom_sites_solution_hydrogens geom
_atom_sites_solution_primary direct
_atom_sites_solution_secondary difmap
_audit_creation_method SHELXL-97
_cell_angle_alpha 90.00
_cell_angle_beta 103.333(2)
_cell_angle_gamma 90.00
_cell_formula_units_Z 4
_cell_length_a 31.429(3)
_cell_length_b 9.9882(8)
_cell_length_c 16.6318(14)
_cell_measurement_reflns_used 3652
_cell_measurement_temperature 150(2)
_cell_measurement_theta_max 21.94
_cell_measurement_theta_min 2.41
_cell_volume 5080.3(8)
_computing_cell_refinement 'Bruker SMART'
_computing_data_collection 'Bruker SMART'
_computing_data_reduction 'Bruker SAINT'
_computing_molecular_graphics 'Bruker SHELXTL'
_computing_publication_material 'Bruker SHELXTL'
_computing_structure_refinement 'SHELXL-97 (Sheldrick, 1997)'
_computing_structure_solution 'SHELXS-97 (Sheldrick, 1990)'
_diffrn_ambient_temperature 150(2)
_diffrn_measured_fraction_theta_full 0.999
_diffrn_measured_fraction_theta_max 0.999
_diffrn_measurement_device_type 'CCD area detector'
_diffrn_measurement_method 'phi and omega scans'
_diffrn_radiation_monochromator graphite
_diffrn_radiation_source 'normal-focus sealed tube'
_diffrn_radiation_type MoK\a
_diffrn_radiation_wavelength 0.71073
_diffrn_reflns_av_R_equivalents 0.0308
_diffrn_reflns_av_sigmaI/netI 0.0487
_diffrn_reflns_limit_h_max 37
_diffrn_reflns_limit_h_min -36
_diffrn_reflns_limit_k_max 11
_diffrn_reflns_limit_k_min -11
_diffrn_reflns_limit_l_max 19
_diffrn_reflns_limit_l_min -19
_diffrn_reflns_number 17969
_diffrn_reflns_theta_full 25.00
_diffrn_reflns_theta_max 25.00
_diffrn_reflns_theta_min 2.14
_diffrn_standards_number 0
_exptl_absorpt_coefficient_mu 0.188
_exptl_absorpt_correction_T_max 0.9833
_exptl_absorpt_correction_T_min 0.9528
_exptl_absorpt_correction_type multi-scan
_exptl_crystal_colour Colourless
_exptl_crystal_density_diffrn 1.263
_exptl_crystal_density_method 'not measured'
_exptl_crystal_description plate
_exptl_crystal_F_000 2072
_exptl_crystal_size_max 0.26
_exptl_crystal_size_mid 0.21
_exptl_crystal_size_min 0.09
_refine_diff_density_max 0.262
_refine_diff_density_min -0.273
_refine_diff_density_rms 0.033
_refine_ls_abs_structure_details 'Flack H D (1983), Acta Cryst. A39, 876-881'
_refine_ls_abs_structure_Flack 0.42(13)
_refine_ls_extinction_method none
_refine_ls_goodness_of_fit_ref 0.987
_refine_ls_hydrogen_treatment constr
_refine_ls_matrix_type full
_refine_ls_number_parameters 922
_refine_ls_number_reflns 8681
_refine_ls_number_restraints 1834
_refine_ls_restrained_S_all 1.064
_refine_ls_R_factor_all 0.0965
_refine_ls_R_factor_gt 0.0438
_refine_ls_shift/su_max 0.002
_refine_ls_shift/su_mean 0.000
_refine_ls_structure_factor_coef Fsqd
_refine_ls_weighting_details 'calc w=1/[\s^2^(Fo^2^)+(0.0489P)^2^+2.6841P] where P=(Fo^2^+2Fc^2^)/3'
_refine_ls_weighting_scheme calc
_refine_ls_wR_factor_gt 0.0969
_refine_ls_wR_factor_ref 0.1233
_reflns_number_gt 5074
_reflns_number_total 8681
_reflns_threshold_expression >2sigma(I)
_cod_data_source_file B617907J.txt
_cod_data_source_block Compound1(zof4)
_cod_depositor_comments
;
The following automatic conversions were performed:
'_symmetry_cell_setting' value 'Monoclinic' changed to 'monoclinic'
according to '/home/saulius/struct/CIF-dictionaries/cif_core.dic'
dictionary named 'cif_core.dic' version 2.4.1 from 2010-06-29.

Automatic conversion script
Id: cif_fix_enum 1527 2010-12-29 10:47:43Z saulius 
;
_cod_original_cell_volume 5080.4(7)
_cod_original_sg_symbol_H-M Cc
_cod_database_code 7005203

loop_
_symmetry_equiv_pos_as_xyz
'x, y, z'
'x, -y, z+1/2'
'x+1/2, y+1/2, z'
'x+1/2, -y+1/2, z+1/2'

loop_
_atom_site_label
_atom_site_type_symbol
_atom_site_fract_x
_atom_site_fract_y
_atom_site_fract_z
_atom_site_U_iso_or_equiv
_atom_site_adp_type
_atom_site_occupancy
_atom_site_symmetry_multiplicity
_atom_site_calc_flag
_atom_site_refinement_flags
_atom_site_disorder_assembly
_atom_site_disorder_group
N1 N 0.45907(16) -0.3952(6) 0.7634(3) 0.0510(14) Uani 1 1 d U . .
H1N H 0.4304 -0.3950 0.7324 0.050 Uiso 1 1 calc R . .
C1A C 0.4871(2) -0.3427(8) 0.7082(4) 0.0625(19) Uani 1 1 d U . .
H1A1 H 0.5166 -0.3224 0.7423 0.075 Uiso 1 1 calc R . .
H1A2 H 0.4903 -0.4133 0.6682 0.075 Uiso 1 1 calc R . .
C2A C 0.4692(2) -0.2212(8) 0.6623(4) 0.065(2) Uani 1 1 d U A .
H2A1 H 0.4692 -0.1470 0.7017 0.078 Uiso 1 1 calc R . .
H2A2 H 0.4881 -0.1948 0.6249 0.078 Uiso 1 1 calc R . .
N3A N 0.42521(17) -0.2425(7) 0.6144(4) 0.0671(16) Uani 1 1 d U . .
C3A C 0.4224(4) -0.2858(12) 0.5436(8) 0.050(3) Uani 0.50 1 d PDU A 1
H3A1 H 0.4367 -0.3747 0.5478 0.060 Uiso 0.50 1 calc PR A 1
H3A2 H 0.4391 -0.2254 0.5150 0.060 Uiso 0.50 1 calc PR A 1
C4A C 0.3768(3) -0.2996(10) 0.4909(6) 0.041(3) Uani 0.50 1 d PDU A 1
C5A C 0.3617(3) -0.2152(12) 0.4223(6) 0.052(3) Uani 0.50 1 d PDU A 1
H5A H 0.3805 -0.1476 0.4101 0.063 Uiso 0.50 1 calc PR A 1
C6A C 0.3204(3) -0.2281(12) 0.3726(7) 0.057(3) Uani 0.50 1 d PDU A 1
H6A H 0.3120 -0.1741 0.3246 0.068 Uiso 0.50 1 calc PR A 1
C7A C 0.2908(3) -0.3197(12) 0.3920(6) 0.051(3) Uani 0.50 1 d PDU A 1
C8A C 0.3042(3) -0.3900(12) 0.4647(6) 0.050(3) Uani 0.50 1 d PDU A 1
H8A H 0.2840 -0.4486 0.4812 0.060 Uiso 0.50 1 calc PR A 1
C9A C 0.3457(3) -0.3789(11) 0.5147(7) 0.045(3) Uani 0.50 1 d PDU A 1
H9A H 0.3529 -0.4258 0.5657 0.053 Uiso 0.50 1 calc PR A 1
C10A C 0.2480(4) -0.3420(19) 0.3305(10) 0.084(5) Uani 0.50 1 d PDU A 1
H10A H 0.2469 -0.2850 0.2814 0.101 Uiso 0.50 1 calc PR A 1
H10B H 0.2461 -0.4367 0.3123 0.101 Uiso 0.50 1 calc PR A 1
C13A C 0.4077(5) -0.0838(12) 0.6096(10) 0.073(4) Uani 0.50 1 d PDU A 1
H13A H 0.4090 -0.0507 0.6656 0.109 Uiso 0.50 1 calc PR A 1
H13B H 0.3774 -0.0796 0.5771 0.109 Uiso 0.50 1 calc PR A 1
H13C H 0.4263 -0.0282 0.5834 0.109 Uiso 0.50 1 calc PR A 1
C14A C 0.2164(5) -0.1546(15) 0.3948(10) 0.078(5) Uani 0.50 1 d PDU A 1
H14A H 0.1919 -0.1296 0.4191 0.117 Uiso 0.50 1 calc PR A 1
H14B H 0.2164 -0.0975 0.3469 0.117 Uiso 0.50 1 calc PR A 1
H14C H 0.2440 -0.1426 0.4360 0.117 Uiso 0.50 1 calc PR A 1
C3Z C 0.4041(4) -0.1339(14) 0.5714(8) 0.058(3) Uani 0.50 1 d PDU A 2
H3Z1 H 0.4218 -0.1039 0.5325 0.069 Uiso 0.50 1 calc PR A 2
H3Z2 H 0.4046 -0.0604 0.6115 0.069 Uiso 0.50 1 calc PR A 2
C4Z C 0.3578(3) -0.1495(14) 0.5229(6) 0.054(3) Uani 0.50 1 d PDU A 2
C5Z C 0.3481(3) -0.1249(16) 0.4370(7) 0.069(4) Uani 0.50 1 d PDU A 2
H5Z H 0.3710 -0.0991 0.4115 0.083 Uiso 0.50 1 calc PR A 2
C6Z C 0.3062(3) -0.1376(17) 0.3894(8) 0.074(4) Uani 0.50 1 d PDU A 2
H6Z H 0.3005 -0.1204 0.3317 0.088 Uiso 0.50 1 calc PR A 2
C7Z C 0.2725(3) -0.1752(14) 0.4254(6) 0.053(3) Uani 0.50 1 d PDU A 2
C8Z C 0.2815(3) -0.2053(12) 0.5079(6) 0.049(3) Uani 0.50 1 d PDU A 2
H8Z H 0.2585 -0.2325 0.5327 0.059 Uiso 0.50 1 calc PR A 2
C9Z C 0.3242(3) -0.1962(11) 0.5558(6) 0.045(3) Uani 0.50 1 d PDU A 2
H9Z H 0.3302 -0.2228 0.6121 0.054 Uiso 0.50 1 calc PR A 2
C10Z C 0.2274(4) -0.187(2) 0.3687(10) 0.084(4) Uani 0.50 1 d PDU A 2
H10C H 0.2072 -0.1255 0.3880 0.101 Uiso 0.50 1 calc PR A 2
H10D H 0.2289 -0.1596 0.3123 0.101 Uiso 0.50 1 calc PR A 2
C13Z C 0.4235(4) -0.3513(13) 0.5409(8) 0.046(3) Uani 0.50 1 d PDU A 2
H13D H 0.4373 -0.4349 0.5646 0.069 Uiso 0.50 1 calc PR A 2
H13E H 0.4393 -0.3160 0.5011 0.069 Uiso 0.50 1 calc PR A 2
H13F H 0.3930 -0.3687 0.5130 0.069 Uiso 0.50 1 calc PR A 2
C14Z C 0.2416(5) -0.4105(19) 0.3257(10) 0.080(5) Uani 0.50 1 d PDU A 2
H14D H 0.2302 -0.5020 0.3247 0.120 Uiso 0.50 1 calc PR A 2
H14E H 0.2717 -0.4081 0.3589 0.120 Uiso 0.50 1 calc PR A 2
H14F H 0.2411 -0.3817 0.2692 0.120 Uiso 0.50 1 calc PR A 2
N4A N 0.21139(17) -0.3108(8) 0.3658(3) 0.0685(17) Uani 1 1 d U . .
C11A C 0.16935(19) -0.3264(9) 0.3080(4) 0.073(2) Uani 1 1 d U A .
H11A H 0.1672 -0.4175 0.2840 0.088 Uiso 1 1 calc R . .
H11B H 0.1670 -0.2612 0.2624 0.088 Uiso 1 1 calc R . .
C12A C 0.1311(2) -0.3040(8) 0.3512(4) 0.0626(19) Uani 1 1 d U . .
H12A H 0.1317 -0.2104 0.3710 0.075 Uiso 1 1 calc R A .
H12B H 0.1030 -0.3181 0.3106 0.075 Uiso 1 1 calc R . .
N2 N 0.13378(16) -0.3983(6) 0.4233(3) 0.0506(14) Uani 1 1 d U A .
H2N H 0.1624 -0.3977 0.4549 0.050 Uiso 1 1 calc R . .
C1B C 0.4702(2) -0.5394(7) 0.7899(4) 0.0594(18) Uani 1 1 d U . .
H1B1 H 0.4561 -0.5623 0.8355 0.071 Uiso 1 1 calc R . .
H1B2 H 0.5022 -0.5475 0.8111 0.071 Uiso 1 1 calc R . .
C2B C 0.4553(2) -0.6390(8) 0.7195(5) 0.068(2) Uani 1 1 d U B .
H2B1 H 0.4720 -0.6228 0.6766 0.081 Uiso 1 1 calc R . .
H2B2 H 0.4621 -0.7310 0.7409 0.081 Uiso 1 1 calc R . .
N3B N 0.40877(18) -0.6293(6) 0.6820(4) 0.0687(18) Uani 1 1 d U . .
C3B C 0.3869(3) -0.7116(13) 0.7198(8) 0.055(3) Uani 0.50 1 d PDU B 1
H3B1 H 0.3919 -0.6874 0.7789 0.066 Uiso 0.50 1 calc PR B 1
H3B2 H 0.3972 -0.8046 0.7160 0.066 Uiso 0.50 1 calc PR B 1
C4B C 0.3388(3) -0.7021(9) 0.6795(7) 0.042(3) Uani 0.50 1 d PDU B 1
C5B C 0.3148(3) -0.5849(11) 0.6706(7) 0.047(3) Uani 0.50 1 d PDU B 1
H5B H 0.3287 -0.5033 0.6912 0.056 Uiso 0.50 1 calc PR B 1
C6B C 0.2707(3) -0.5849(10) 0.6321(8) 0.053(3) Uani 0.50 1 d PDU B 1
H6B H 0.2554 -0.5022 0.6227 0.064 Uiso 0.50 1 calc PR B 1
C7B C 0.2484(3) -0.7032(10) 0.6069(8) 0.054(3) Uani 0.50 1 d PDU B 1
C8B C 0.2722(3) -0.8211(10) 0.6196(8) 0.058(3) Uani 0.50 1 d PDU B 1
H8B H 0.2577 -0.9043 0.6056 0.070 Uiso 0.50 1 calc PR B 1
C9B C 0.3168(3) -0.8193(11) 0.6527(9) 0.060(4) Uani 0.50 1 d PDU B 1
H9B H 0.3327 -0.9008 0.6570 0.072 Uiso 0.50 1 calc PR B 1
C10B C 0.1997(4) -0.7052(15) 0.5705(10) 0.075(4) Uani 0.50 1 d PDU B 1
H10C' H 0.1917 -0.7988 0.5542 0.090 Uiso 0.50 1 calc PR B 1
H10D' H 0.1852 -0.6830 0.6158 0.090 Uiso 0.50 1 calc PR B 1
C13B C 0.4096(4) -0.6958(18) 0.5942(7) 0.067(4) Uani 0.50 1 d PDU B 1
H13G H 0.4248 -0.6360 0.5635 0.100 Uiso 0.50 1 calc PR B 1
H13H H 0.3795 -0.7100 0.5625 0.100 Uiso 0.50 1 calc PR B 1
H13I H 0.4249 -0.7819 0.6033 0.100 Uiso 0.50 1 calc PR B 1
C14B C 0.2077(5) -0.6783(19) 0.4278(9) 0.088(5) Uani 0.50 1 d PDU B 1
H14G H 0.1955 -0.6284 0.3769 0.132 Uiso 0.50 1 calc PR B 1
H14H H 0.2030 -0.7744 0.4174 0.132 Uiso 0.50 1 calc PR B 1
H14I H 0.2391 -0.6602 0.4457 0.132 Uiso 0.50 1 calc PR B 1
C3Y C 0.3922(4) -0.7052(16) 0.6107(10) 0.068(4) Uani 0.50 1 d PDU B 2
H3Y1 H 0.4021 -0.7990 0.6216 0.081 Uiso 0.50 1 calc PR B 2
H3Y2 H 0.4050 -0.6710 0.5656 0.081 Uiso 0.50 1 calc PR B 2
C4Y C 0.3430(3) -0.7047(10) 0.5814(9) 0.056(3) Uani 0.50 1 d PDU B 2
C5Y C 0.3225(3) -0.5825(10) 0.5565(8) 0.050(3) Uani 0.50 1 d PDU B 2
H5Y H 0.3386 -0.5012 0.5642 0.060 Uiso 0.50 1 calc PR B 2
C6Y C 0.2787(3) -0.5829(10) 0.5209(7) 0.044(3) Uani 0.50 1 d PDU B 2
H6Y H 0.2645 -0.5001 0.5042 0.053 Uiso 0.50 1 calc PR B 2
C7Y C 0.2539(3) -0.7007(10) 0.5083(8) 0.051(3) Uani 0.50 1 d PDU B 2
C8Y C 0.2749(3) -0.8183(11) 0.5339(9) 0.060(4) Uani 0.50 1 d PDU B 2
H8Y H 0.2591 -0.9001 0.5246 0.072 Uiso 0.50 1 calc PR B 2
C9Y C 0.3190(3) -0.8205(12) 0.5732(11) 0.073(4) Uani 0.50 1 d PDU B 2
H9Y H 0.3325 -0.9022 0.5944 0.087 Uiso 0.50 1 calc PR B 2
C10Y C 0.2062(4) -0.6910(17) 0.4665(7) 0.055(3) Uani 0.50 1 d PDU B 2
H10E H 0.2037 -0.6464 0.4124 0.066 Uiso 0.50 1 calc PR B 2
H10F H 0.1947 -0.7830 0.4552 0.066 Uiso 0.50 1 calc PR B 2
C13Y C 0.3833(5) -0.6768(16) 0.7461(9) 0.064(4) Uani 0.50 1 d PDU B 2
H13J H 0.3924 -0.6240 0.7968 0.096 Uiso 0.50 1 calc PR B 2
H13K H 0.3895 -0.7717 0.7586 0.096 Uiso 0.50 1 calc PR B 2
H13L H 0.3519 -0.6648 0.7234 0.096 Uiso 0.50 1 calc PR B 2
C14Y C 0.1824(5) -0.6841(14) 0.5959(8) 0.051(3) Uani 0.50 1 d PDU B 2
H14J H 0.2125 -0.6833 0.6290 0.076 Uiso 0.50 1 calc PR B 2
H14K H 0.1712 -0.7760 0.5916 0.076 Uiso 0.50 1 calc PR B 2
H14L H 0.1641 -0.6277 0.6225 0.076 Uiso 0.50 1 calc PR B 2
N4B N 0.18129(19) -0.6276(6) 0.5060(4) 0.0689(18) Uani 1 1 d U . .
C11B C 0.1344(2) -0.6326(8) 0.4664(5) 0.0626(19) Uani 1 1 d U A .
H11C H 0.1266 -0.7245 0.4460 0.075 Uiso 1 1 calc R . .
H11D H 0.1174 -0.6117 0.5081 0.075 Uiso 1 1 calc R . .
C12B C 0.1221(2) -0.5381(7) 0.3971(4) 0.0617(19) Uani 1 1 d U . .
H12C H 0.0902 -0.5439 0.3738 0.074 Uiso 1 1 calc R A .
H12D H 0.1371 -0.5636 0.3532 0.074 Uiso 1 1 calc R . .
C1C C 0.4604(2) -0.3070(8) 0.8365(4) 0.0612(19) Uani 1 1 d U . .
H1C1 H 0.4883 -0.3219 0.8776 0.073 Uiso 1 1 calc R . .
H1C2 H 0.4596 -0.2122 0.8187 0.073 Uiso 1 1 calc R . .
C2C C 0.4240(2) -0.3322(7) 0.8751(4) 0.0595(17) Uani 1 1 d U C .
H2C1 H 0.4262 -0.2705 0.9225 0.071 Uiso 1 1 calc R . .
H2C2 H 0.4262 -0.4249 0.8968 0.071 Uiso 1 1 calc R . .
N3C N 0.38102(19) -0.3140(8) 0.8173(4) 0.0708(18) Uani 1 1 d U . .
C3C C 0.3666(4) -0.1931(15) 0.8100(9) 0.059(3) Uani 0.50 1 d PDU C 1
H3C1 H 0.3860 -0.1387 0.7839 0.071 Uiso 0.50 1 calc PR C 1
H3C2 H 0.3684 -0.1563 0.8659 0.071 Uiso 0.50 1 calc PR C 1
C4C C 0.3203(3) -0.1767(16) 0.7603(7) 0.062(3) Uani 0.50 1 d PDU C 1
C5C C 0.3099(3) -0.2102(12) 0.6763(6) 0.049(3) Uani 0.50 1 d PDU C 1
H5C H 0.3320 -0.2448 0.6515 0.058 Uiso 0.50 1 calc PR C 1
C6C C 0.2686(3) -0.1938(13) 0.6297(7) 0.054(3) Uani 0.50 1 d PDU C 1
H6C H 0.2628 -0.2109 0.5720 0.065 Uiso 0.50 1 calc PR C 1
C7C C 0.2342(3) -0.1523(13) 0.6647(6) 0.050(3) Uani 0.50 1 d PDU C 1
C8C C 0.2435(4) -0.1183(17) 0.7466(7) 0.072(4) Uani 0.50 1 d PDU C 1
H8C H 0.2212 -0.0856 0.7713 0.086 Uiso 0.50 1 calc PR C 1
C9C C 0.2865(4) -0.1324(18) 0.7936(8) 0.075(4) Uani 0.50 1 d PDU C 1
H9C H 0.2925 -0.1104 0.8507 0.090 Uiso 0.50 1 calc PR C 1
C10C C 0.1885(4) -0.1326(14) 0.6109(9) 0.057(3) Uani 0.50 1 d PDU C 1
H10E' H 0.1700 -0.0981 0.6470 0.068 Uiso 0.50 1 calc PR C 1
H10F' H 0.1903 -0.0608 0.5708 0.068 Uiso 0.50 1 calc PR C 1
C13C C 0.3488(5) -0.4069(14) 0.8576(10) 0.059(4) Uani 0.50 1 d PDU C 1
H13M H 0.3597 -0.4992 0.8625 0.089 Uiso 0.50 1 calc PR C 1
H13N H 0.3193 -0.4050 0.8220 0.089 Uiso 0.50 1 calc PR C 1
H13O H 0.3481 -0.3726 0.9124 0.089 Uiso 0.50 1 calc PR C 1
C14C C 0.1640(5) -0.3539(17) 0.6448(11) 0.070(5) Uani 0.50 1 d PDU C 1
H14M H 0.1934 -0.3720 0.6786 0.105 Uiso 0.50 1 calc PR C 1
H14N H 0.1514 -0.4369 0.6181 0.105 Uiso 0.50 1 calc PR C 1
H14O H 0.1455 -0.3193 0.6800 0.105 Uiso 0.50 1 calc PR C 1
C3X C 0.3452(4) -0.3305(14) 0.8478(7) 0.058(3) Uani 0.50 1 d PDU C 2
H3X1 H 0.3473 -0.2655 0.8935 0.069 Uiso 0.50 1 calc PR C 2
H3X2 H 0.3470 -0.4209 0.8726 0.069 Uiso 0.50 1 calc PR C 2
C4X C 0.3003(3) -0.3164(13) 0.7919(6) 0.052(3) Uani 0.50 1 d PDU C 2
C5X C 0.2887(3) -0.3947(12) 0.7194(6) 0.050(3) Uani 0.50 1 d PDU C 2
H5X H 0.3094 -0.4521 0.7034 0.060 Uiso 0.50 1 calc PR C 2
C6X C 0.2463(3) -0.3855(11) 0.6726(6) 0.044(3) Uani 0.50 1 d PDU C 2
H6X H 0.2376 -0.4417 0.6255 0.053 Uiso 0.50 1 calc PR C 2
C7X C 0.2158(3) -0.2969(12) 0.6919(6) 0.046(3) Uani 0.50 1 d PDU C 2
C8X C 0.2266(4) -0.2272(13) 0.7650(7) 0.055(3) Uani 0.50 1 d PDU C 2
H8X H 0.2053 -0.1741 0.7825 0.066 Uiso 0.50 1 calc PR C 2
C9X C 0.2695(4) -0.2356(15) 0.8136(8) 0.066(4) Uani 0.50 1 d PDU C 2
H9X H 0.2774 -0.1839 0.8627 0.079 Uiso 0.50 1 calc PR C 2
C10X C 0.1695(4) -0.2931(15) 0.6398(9) 0.053(3) Uani 0.50 1 d PDU C 2
H10G H 0.1582 -0.3857 0.6302 0.063 Uiso 0.50 1 calc PR C 2
H10H H 0.1507 -0.2445 0.6703 0.063 Uiso 0.50 1 calc PR C 2
C13X C 0.3798(5) -0.1518(15) 0.7953(10) 0.066(4) Uani 0.50 1 d PDU C 2
H13P H 0.4048 -0.1292 0.7718 0.099 Uiso 0.50 1 calc PR C 2
H13Q H 0.3814 -0.0999 0.8460 0.099 Uiso 0.50 1 calc PR C 2
H13R H 0.3525 -0.1306 0.7553 0.099 Uiso 0.50 1 calc PR C 2
C14X C 0.1829(5) -0.0793(12) 0.5812(8) 0.061(4) Uani 0.50 1 d PDU C 2
H14P H 0.2136 -0.0756 0.6114 0.092 Uiso 0.50 1 calc PR C 2
H14Q H 0.1647 -0.0322 0.6128 0.092 Uiso 0.50 1 calc PR C 2
H14R H 0.1797 -0.0364 0.5272 0.092 Uiso 0.50 1 calc PR C 2
N4C N 0.16737(19) -0.2342(7) 0.5685(4) 0.0712(18) Uani 1 1 d U . .
C11C C 0.1219(2) -0.2219(8) 0.5238(5) 0.063(2) Uani 1 1 d U A .
H11E H 0.1192 -0.1462 0.4845 0.075 Uiso 1 1 calc R . .
H11F H 0.1038 -0.2007 0.5636 0.075 Uiso 1 1 calc R . .
C12C C 0.10407(19) -0.3482(8) 0.4763(4) 0.0541(18) Uani 1 1 d U . .
H12E H 0.1006 -0.4191 0.5160 0.065 Uiso 1 1 calc R A .
H12F H 0.0748 -0.3292 0.4407 0.065 Uiso 1 1 calc R . .
Cl1 Cl 0.10182(4) 0.05812(18) 0.29169(8) 0.0610(5) Uani 0.50 1 d PDU D 1
O11 O 0.08160(13) 0.0017(6) 0.3507(3) 0.1026(17) Uani 0.50 1 d PDU D 1
O12 O 0.1258(4) 0.1749(11) 0.2982(6) 0.139(4) Uani 0.50 1 d PDU D 1
O13 O 0.0641(3) 0.0806(11) 0.2240(5) 0.101(3) Uani 0.50 1 d PDU D 1
O14 O 0.1289(3) -0.0230(11) 0.2524(5) 0.106(3) Uani 0.50 1 d PDU D 1
Cl1' Cl 0.10182(4) 0.05812(18) 0.29169(8) 0.0610(5) Uani 0.50 1 d PDU E 2
O11' O 0.08160(13) 0.0017(6) 0.3507(3) 0.1026(17) Uani 0.50 1 d PDU E 2
O12' O 0.0901(5) 0.1906(9) 0.2849(8) 0.136(5) Uani 0.50 1 d PDU E 2
O13' O 0.0936(4) -0.0327(12) 0.2300(6) 0.133(5) Uani 0.50 1 d PDU E 2
O14' O 0.1449(2) 0.0463(9) 0.3453(8) 0.120(4) Uani 0.50 1 d PDU E 2
Cl2 Cl 0.49049(4) 0.05949(18) 0.89509(8) 0.0573(5) Uani 0.50 1 d PDU F 1
O21 O 0.5009(2) 0.0070(6) 0.8260(3) 0.138(2) Uani 0.50 1 d PDU F 1
O22 O 0.5269(3) 0.0422(12) 0.9617(6) 0.125(4) Uani 0.50 1 d PDU F 1
O23 O 0.4542(3) -0.0009(11) 0.9143(9) 0.140(5) Uani 0.50 1 d PDU F 1
O24 O 0.4845(3) 0.2041(7) 0.8948(6) 0.073(3) Uani 0.50 1 d PDU F 1
Cl2' Cl 0.49049(4) 0.05949(18) 0.89509(8) 0.0573(5) Uani 0.50 1 d PDU G 2
O21' O 0.5009(2) 0.0070(6) 0.8260(3) 0.138(2) Uani 0.50 1 d PDU G 2
O22' O 0.4901(4) -0.0377(10) 0.9554(5) 0.086(3) Uani 0.50 1 d PDU G 2
O23' O 0.4493(3) 0.0928(14) 0.8581(10) 0.174(6) Uani 0.50 1 d PDU G 2
O24' O 0.5189(4) 0.1647(12) 0.9249(10) 0.149(5) Uani 0.50 1 d PDU G 2
C1S C 0.5655(2) -0.3827(7) 0.5406(5) 0.064(2) Uani 1 1 d U . .
H1S1 H 0.5772 -0.3822 0.4909 0.095 Uiso 1 1 calc R . .
H1S2 H 0.5892 -0.3998 0.5892 0.095 Uiso 1 1 calc R . .
H1S3 H 0.5521 -0.2957 0.5465 0.095 Uiso 1 1 calc R . .
C2S C 0.5331(2) -0.4857(9) 0.5335(4) 0.062(2) Uani 1 1 d U . .
N1S N 0.5080(2) -0.5676(8) 0.5241(4) 0.082(2) Uani 1 1 d U . .
C3S C 0.0261(3) -0.3777(8) 0.6460(5) 0.078(3) Uani 1 1 d U . .
H3S1 H 0.0390 -0.2983 0.6769 0.117 Uiso 1 1 calc R . .
H3S2 H 0.0017 -0.4100 0.6680 0.117 Uiso 1 1 calc R . .
H3S3 H 0.0156 -0.3545 0.5875 0.117 Uiso 1 1 calc R . .
C4S C 0.0594(2) -0.4830(8) 0.6542(4) 0.059(2) Uani 1 1 d U . .
N2S N 0.0853(2) -0.5634(8) 0.6563(5) 0.087(2) Uani 1 1 d U . .

loop_
_atom_site_aniso_label
_atom_site_aniso_U_11
_atom_site_aniso_U_22
_atom_site_aniso_U_33
_atom_site_aniso_U_23
_atom_site_aniso_U_13
_atom_site_aniso_U_12
N1 0.039(3) 0.066(3) 0.045(3) 0.003(2) 0.006(2) -0.004(3)
C1A 0.045(3) 0.080(5) 0.061(4) 0.000(3) 0.010(3) -0.022(3)
C2A 0.060(4) 0.077(5) 0.061(4) 0.008(3) 0.022(3) -0.015(3)
N3A 0.045(3) 0.100(4) 0.059(3) 0.030(3) 0.017(2) -0.001(3)
C3A 0.048(6) 0.037(6) 0.069(6) 0.010(5) 0.021(5) -0.004(5)
C4A 0.046(5) 0.039(6) 0.042(5) -0.005(4) 0.020(4) -0.001(4)
C5A 0.072(6) 0.048(7) 0.043(6) 0.011(5) 0.026(5) 0.005(5)
C6A 0.067(6) 0.056(7) 0.051(7) 0.003(5) 0.022(5) 0.015(5)
C7A 0.045(4) 0.066(7) 0.046(6) -0.007(5) 0.021(4) 0.021(5)
C8A 0.037(5) 0.065(8) 0.056(6) 0.004(5) 0.025(4) -0.001(5)
C9A 0.053(5) 0.037(6) 0.046(6) 0.006(5) 0.016(5) 0.000(5)
C10A 0.043(5) 0.137(13) 0.075(8) 0.018(9) 0.020(5) 0.015(7)
C13A 0.098(8) 0.036(6) 0.108(10) 0.023(6) 0.072(8) 0.008(6)
C14A 0.082(10) 0.076(7) 0.073(9) 0.042(6) 0.013(7) -0.001(7)
C3Z 0.058(5) 0.056(7) 0.066(8) 0.002(6) 0.028(5) -0.005(6)
C4Z 0.052(5) 0.054(8) 0.060(6) 0.008(6) 0.019(4) -0.006(6)
C5Z 0.052(5) 0.092(10) 0.068(6) 0.037(8) 0.023(5) -0.015(7)
C6Z 0.052(5) 0.098(10) 0.074(7) 0.046(8) 0.018(5) 0.004(7)
C7Z 0.047(5) 0.058(7) 0.056(6) 0.016(6) 0.013(4) 0.008(5)
C8Z 0.051(5) 0.048(7) 0.053(5) 0.006(6) 0.023(5) 0.010(6)
C9Z 0.059(5) 0.032(6) 0.047(6) 0.003(5) 0.020(4) 0.005(5)
C10Z 0.051(6) 0.132(9) 0.066(8) 0.015(8) 0.011(6) -0.007(7)
C13Z 0.049(7) 0.055(8) 0.037(6) 0.007(5) 0.013(5) 0.001(6)
C14Z 0.041(7) 0.161(13) 0.042(8) 0.022(9) 0.021(6) 0.035(8)
N4A 0.042(3) 0.116(4) 0.047(3) 0.023(3) 0.010(2) 0.007(3)
C11A 0.040(3) 0.133(6) 0.047(4) 0.008(4) 0.011(3) 0.018(3)
C12A 0.051(3) 0.092(5) 0.047(4) 0.009(3) 0.017(3) 0.024(4)
N2 0.037(3) 0.067(3) 0.045(3) -0.001(3) 0.004(2) 0.013(3)
C1B 0.048(4) 0.075(4) 0.053(4) 0.016(3) 0.008(3) 0.011(3)
C2B 0.057(3) 0.060(4) 0.078(5) 0.011(3) -0.001(3) 0.008(3)
N3B 0.055(3) 0.048(3) 0.086(4) 0.007(3) -0.018(3) 0.004(3)
C3B 0.048(5) 0.043(7) 0.075(8) -0.021(5) 0.016(5) 0.004(4)
C4B 0.049(5) 0.041(5) 0.037(6) 0.008(5) 0.010(5) -0.003(4)
C5B 0.053(5) 0.055(6) 0.034(6) -0.005(5) 0.015(5) -0.013(5)
C6B 0.059(6) 0.034(5) 0.065(8) 0.007(6) 0.012(6) 0.001(5)
C7B 0.048(5) 0.048(6) 0.068(7) -0.011(6) 0.014(5) -0.006(4)
C8B 0.063(6) 0.033(5) 0.073(8) -0.006(6) 0.002(6) -0.007(5)
C9B 0.055(6) 0.050(6) 0.069(8) -0.006(7) 0.000(6) 0.002(5)
C10B 0.053(6) 0.048(8) 0.115(8) 0.008(7) 0.001(6) -0.003(6)
C13B 0.050(8) 0.106(11) 0.035(5) 0.018(6) -0.012(5) -0.007(8)
C14B 0.055(7) 0.111(11) 0.083(8) -0.063(9) -0.013(6) 0.031(7)
C3Y 0.049(6) 0.046(8) 0.104(9) -0.023(7) 0.009(6) 0.013(6)
C4Y 0.047(5) 0.043(6) 0.076(8) -0.012(6) 0.009(6) 0.008(4)
C5Y 0.041(5) 0.044(6) 0.070(8) -0.006(6) 0.026(6) 0.000(5)
C6Y 0.048(5) 0.038(5) 0.048(6) -0.010(5) 0.019(5) 0.012(4)
C7Y 0.040(5) 0.044(6) 0.073(8) -0.005(6) 0.022(5) -0.004(4)
C8Y 0.053(5) 0.044(6) 0.089(10) -0.011(7) 0.028(6) -0.001(5)
C9Y 0.056(6) 0.041(6) 0.121(12) 0.000(8) 0.020(7) 0.008(5)
C10Y 0.058(5) 0.067(9) 0.035(6) -0.024(7) -0.003(5) -0.015(5)
C13Y 0.064(7) 0.036(8) 0.084(9) 0.003(7) 0.001(7) 0.017(6)
C14Y 0.062(8) 0.036(6) 0.058(6) 0.004(5) 0.022(5) 0.012(6)
N4B 0.065(3) 0.061(4) 0.070(4) -0.009(3) -0.007(3) 0.003(3)
C11B 0.053(3) 0.063(4) 0.069(4) -0.011(4) 0.007(3) -0.006(3)
C12B 0.038(4) 0.070(4) 0.066(4) -0.018(3) -0.010(3) 0.012(3)
C1C 0.056(4) 0.075(5) 0.044(4) -0.004(3) -0.006(3) -0.013(4)
C2C 0.067(4) 0.063(4) 0.046(4) -0.012(3) 0.006(3) -0.019(3)
N3C 0.052(3) 0.099(4) 0.059(4) -0.022(3) 0.008(3) -0.011(3)
C3C 0.056(6) 0.072(7) 0.051(7) -0.032(6) 0.018(5) -0.027(5)
C4C 0.063(6) 0.060(8) 0.062(6) -0.026(7) 0.012(5) -0.005(6)
C5C 0.054(6) 0.033(7) 0.060(6) -0.001(6) 0.016(5) 0.011(6)
C6C 0.064(6) 0.050(8) 0.050(7) -0.006(6) 0.017(5) 0.013(6)
C7C 0.048(5) 0.039(7) 0.064(6) -0.008(6) 0.016(4) 0.006(5)
C8C 0.070(6) 0.086(10) 0.062(6) -0.023(7) 0.020(5) 0.007(8)
C9C 0.077(7) 0.093(11) 0.053(7) -0.024(8) 0.011(5) 0.021(8)
C10C 0.057(6) 0.053(8) 0.065(9) -0.001(6) 0.021(5) 0.018(6)
C13C 0.057(7) 0.075(9) 0.048(8) -0.012(7) 0.018(6) -0.010(7)
C14C 0.039(7) 0.097(11) 0.067(9) 0.022(8) -0.003(6) -0.012(7)
C3X 0.078(5) 0.069(8) 0.022(5) 0.005(6) 0.002(4) -0.028(6)
C4X 0.059(5) 0.067(8) 0.031(5) 0.001(5) 0.010(5) -0.020(6)
C5X 0.061(6) 0.056(7) 0.028(5) 0.000(5) 0.002(5) -0.012(6)
C6X 0.054(5) 0.050(7) 0.030(6) 0.004(5) 0.015(4) -0.009(5)
C7X 0.052(5) 0.057(7) 0.033(5) -0.003(5) 0.022(4) -0.019(5)
C8X 0.065(6) 0.051(7) 0.054(6) -0.011(5) 0.024(5) -0.016(5)
C9X 0.076(6) 0.083(9) 0.038(6) -0.026(6) 0.014(5) -0.025(6)
C10X 0.045(6) 0.053(8) 0.067(7) -0.013(6) 0.028(5) -0.016(6)
C13X 0.050(7) 0.083(8) 0.063(9) 0.013(7) 0.007(6) -0.020(6)
C14X 0.078(8) 0.043(7) 0.052(7) 0.017(6) -0.004(6) -0.002(6)
N4C 0.054(3) 0.093(4) 0.068(4) -0.023(3) 0.017(3) -0.002(3)
C11C 0.053(4) 0.074(5) 0.064(4) -0.007(4) 0.019(3) 0.015(3)
C12C 0.036(3) 0.073(4) 0.054(4) -0.007(3) 0.012(3) 0.006(3)
Cl1 0.0549(10) 0.0601(11) 0.0659(11) -0.0031(9) 0.0096(8) -0.0005(9)
O11 0.072(2) 0.149(4) 0.094(3) 0.043(3) 0.034(2) 0.031(3)
O12 0.195(10) 0.158(8) 0.074(6) -0.043(6) 0.053(6) -0.135(7)
O13 0.051(4) 0.152(9) 0.087(6) 0.066(6) -0.006(4) 0.010(5)
O14 0.126(7) 0.139(8) 0.067(5) 0.034(5) 0.051(5) 0.080(7)
Cl1' 0.0549(10) 0.0601(11) 0.0659(11) -0.0031(9) 0.0096(8) -0.0005(9)
O11' 0.072(2) 0.149(4) 0.094(3) 0.043(3) 0.034(2) 0.031(3)
O12' 0.184(12) 0.057(5) 0.130(9) 0.032(5) -0.042(8) 0.061(6)
O13' 0.150(10) 0.155(9) 0.075(6) -0.059(7) -0.012(6) -0.007(9)
O14' 0.055(4) 0.053(5) 0.214(10) -0.021(6) -0.048(5) -0.003(4)
Cl2 0.0505(10) 0.0625(12) 0.0582(10) -0.0002(9) 0.0112(8) 0.0023(9)
O21 0.266(6) 0.097(4) 0.086(3) -0.047(3) 0.116(4) -0.079(4)
O22 0.091(6) 0.121(8) 0.130(7) 0.061(6) -0.039(6) 0.029(6)
O23 0.074(5) 0.096(7) 0.293(13) -0.073(8) 0.132(7) -0.039(5)
O24 0.108(7) 0.038(4) 0.069(5) 0.004(4) 0.011(5) -0.003(4)
Cl2' 0.0505(10) 0.0625(12) 0.0582(10) -0.0002(9) 0.0112(8) 0.0023(9)
O21' 0.266(6) 0.097(4) 0.086(3) -0.047(3) 0.116(4) -0.079(4)
O22' 0.107(7) 0.112(7) 0.054(5) 0.027(5) 0.047(5) 0.045(6)
O23' 0.034(4) 0.175(12) 0.298(16) 0.142(10) 0.010(6) 0.032(5)
O24' 0.129(9) 0.120(9) 0.190(14) -0.060(8) 0.019(9) -0.059(8)
C1S 0.053(4) 0.060(5) 0.081(5) 0.002(4) 0.022(4) 0.000(3)
C2S 0.050(4) 0.074(5) 0.060(4) 0.001(4) 0.011(3) 0.012(3)
N1S 0.084(4) 0.102(5) 0.056(3) -0.010(3) 0.011(3) -0.025(4)
C3S 0.081(5) 0.063(5) 0.087(6) -0.004(5) 0.014(5) 0.015(4)
C4S 0.057(4) 0.068(5) 0.054(4) 0.007(4) 0.016(3) 0.001(4)
N2S 0.061(4) 0.092(5) 0.113(5) 0.011(4) 0.031(4) 0.014(3)

loop_
_atom_type_symbol
_atom_type_description
_atom_type_scat_dispersion_real
_atom_type_scat_dispersion_imag
_atom_type_scat_source
C C 0.0033 0.0016 'International Tables Vol C Tables 4.2.6.8 and 6.1.1.4'
H H 0.0000 0.0000 'International Tables Vol C Tables 4.2.6.8 and 6.1.1.4'
N N 0.0061 0.0033 'International Tables Vol C Tables 4.2.6.8 and 6.1.1.4'
O O 0.0106 0.0060 'International Tables Vol C Tables 4.2.6.8 and 6.1.1.4'
Cl Cl 0.1484 0.1585 'International Tables Vol C Tables 4.2.6.8 and 6.1.1.4'

loop_
_geom_angle_atom_site_label_1
_geom_angle_atom_site_label_2
_geom_angle_atom_site_label_3
_geom_angle
_geom_angle_site_symmetry_1
_geom_angle_site_symmetry_3
_geom_angle_publ_flag
C1C N1 C1A 112.3(5) . . ?
C1C N1 C1B 111.2(5) . . ?
C1A N1 C1B 112.2(5) . . ?
C2A C1A N1 113.2(6) . . ?
N3A C2A C1A 111.6(6) . . ?
C3A N3A C3Z 82.1(9) . . ?
C3A N3A C2A 115.1(7) . . ?
C3Z N3A C2A 117.0(7) . . ?
C3A N3A C13Z 21.5(7) . . ?
C3Z N3A C13Z 102.0(8) . . ?
C2A N3A C13Z 111.9(7) . . ?
C3A N3A C13A 109.6(9) . . ?
C3Z N3A C13A 28.2(7) . . ?
C2A N3A C13A 98.6(7) . . ?
C13Z N3A C13A 130.1(8) . . ?
N3A C3A C4A 115.8(11) . . ?
C9A C4A C5A 116.4(8) . . ?
C9A C4A C3A 121.8(9) . . ?
C5A C4A C3A 121.0(9) . . ?
C6A C5A C4A 121.7(10) . . ?
C5A C6A C7A 120.7(10) . . ?
C8A C7A C6A 116.8(9) . . ?
C8A C7A C10A 124.4(10) . . ?
C6A C7A C10A 118.6(10) . . ?
C7A C8A C9A 122.9(9) . . ?
C8A C9A C4A 120.3(9) . . ?
N4A C10A C7A 111.2(11) . . ?
N3A C3Z C4Z 119.1(11) . . ?
C9Z C4Z C5Z 117.1(9) . . ?
C9Z C4Z C3Z 124.0(9) . . ?
C5Z C4Z C3Z 118.7(9) . . ?
C6Z C5Z C4Z 121.3(10) . . ?
C5Z C6Z C7Z 120.1(10) . . ?
C8Z C7Z C6Z 119.5(9) . . ?
C8Z C7Z C10Z 123.6(10) . . ?
C6Z C7Z C10Z 116.9(10) . . ?
C7Z C8Z C9Z 120.4(9) . . ?
C4Z C9Z C8Z 121.3(9) . . ?
N4A C10Z C7Z 112.9(13) . . ?
C10Z N4A C10A 83.3(11) . . ?
C10Z N4A C11A 113.8(8) . . ?
C10A N4A C11A 113.4(7) . . ?
C10Z N4A C14Z 109.4(10) . . ?
C10A N4A C14Z 26.1(10) . . ?
C11A N4A C14Z 101.0(7) . . ?
C10Z N4A C14A 24.6(10) . . ?
C10A N4A C14A 107.2(10) . . ?
C11A N4A C14A 108.1(7) . . ?
C14Z N4A C14A 133.1(10) . . ?
N4A C11A C12A 111.3(6) . . ?
N2 C12A C11A 111.7(5) . . ?
C12B N2 C12C 109.8(5) . . ?
C12B N2 C12A 112.8(5) . . ?
C12C N2 C12A 109.1(5) . . ?
N1 C1B C2B 112.7(5) . . ?
N3B C2B C1B 112.6(6) . . ?
C3B N3B C3Y 86.1(9) . . ?
C3B N3B C2B 109.7(7) . . ?
C3Y N3B C2B 117.8(7) . . ?
C3B N3B C13Y 21.9(8) . . ?
C3Y N3B C13Y 105.4(9) . . ?
C2B N3B C13Y 108.2(7) . . ?
C3B N3B C13B 107.1(8) . . ?
C3Y N3B C13B 24.5(7) . . ?
C2B N3B C13B 97.8(7) . . ?
C13Y N3B C13B 128.1(9) . . ?
N3B C3B C4B 109.1(10) . . ?
C9B C4B C5B 117.5(8) . . ?
C9B C4B C3B 117.8(9) . . ?
C5B C4B C3B 124.6(9) . . ?
C4B C5B C6B 120.8(9) . . ?
C5B C6B C7B 121.5(9) . . ?
C8B C7B C6B 117.4(9) . . ?
C8B C7B C10B 120.8(9) . . ?
C6B C7B C10B 121.8(9) . . ?
C9B C8B C7B 120.8(10) . . ?
C4B C9B C8B 121.8(10) . . ?
N4B C10B C7B 121.5(12) . . ?
N3B C3Y C4Y 115.0(10) . . ?
C9Y C4Y C5Y 120.1(9) . . ?
C9Y C4Y C3Y 121.9(10) . . ?
C5Y C4Y C3Y 117.8(10) . . ?
C6Y C5Y C4Y 118.3(9) . . ?
C5Y C6Y C7Y 122.5(9) . . ?
C8Y C7Y C6Y 117.6(9) . . ?
C8Y C7Y C10Y 124.0(10) . . ?
C6Y C7Y C10Y 118.4(10) . . ?
C7Y C8Y C9Y 121.2(11) . . ?
C4Y C9Y C8Y 120.0(11) . . ?
N4B C10Y C7Y 116.8(10) . . ?
C10Y N4B C10B 85.7(10) . . ?
C10Y N4B C11B 114.6(7) . . ?
C10B N4B C11B 122.7(8) . . ?
C10Y N4B C14Y 114.7(9) . . ?
C10B N4B C14Y 29.7(7) . . ?
C11B N4B C14Y 102.2(7) . . ?
C10Y N4B C14B 17.9(9) . . ?
C10B N4B C14B 103.6(9) . . ?
C11B N4B C14B 104.6(6) . . ?
C14Y N4B C14B 132.6(8) . . ?
C12B C11B N4B 112.6(6) . . ?
C11B C12B N2 111.8(6) . . ?
C2C C1C N1 112.3(6) . . ?
C1C C2C N3C 112.6(6) . . ?
C3C N3C C3X 81.0(9) . . ?
C3C N3C C2C 115.3(7) . . ?
C3X N3C C2C 117.2(7) . . ?
C3C N3C C13C 109.6(9) . . ?
C3X N3C C13C 28.6(8) . . ?
C2C N3C C13C 102.9(7) . . ?
C3C N3C C13X 22.0(8) . . ?
C3X N3C C13X 102.9(9) . . ?
C2C N3C C13X 103.6(7) . . ?
C13C N3C C13X 131.5(9) . . ?
N3C C3C C4C 115.4(11) . . ?
C9C C4C C5C 116.9(9) . . ?
C9C C4C C3C 123.4(10) . . ?
C5C C4C C3C 119.7(10) . . ?
C6C C5C C4C 120.8(10) . . ?
C5C C6C C7C 121.7(10) . . ?
C8C C7C C6C 118.5(9) . . ?
C8C C7C C10C 120.7(10) . . ?
C6C C7C C10C 120.5(10) . . ?
C7C C8C C9C 119.2(11) . . ?
C4C C9C C8C 122.7(11) . . ?
N4C C10C C7C 120.3(11) . . ?
N3C C3X C4X 120.1(9) . . ?
C9X C4X C5X 119.4(9) . . ?
C9X C4X C3X 120.7(10) . . ?
C5X C4X C3X 119.7(10) . . ?
C6X C5X C4X 118.0(10) . . ?
C5X C6X C7X 122.4(9) . . ?
C8X C7X C6X 118.9(9) . . ?
C8X C7X C10X 120.0(10) . . ?
C6X C7X C10X 120.4(10) . . ?
C7X C8X C9X 119.0(10) . . ?
C4X C9X C8X 121.7(10) . . ?
N4C C10X C7X 111.7(10) . . ?
C10X N4C C10C 87.0(10) . . ?
C10X N4C C11C 109.8(8) . . ?
C10C N4C C11C 121.4(8) . . ?
C10X N4C C14X 111.0(9) . . ?
C10C N4C C14X 25.9(7) . . ?
C11C N4C C14X 102.5(7) . . ?
C10X N4C C14C 17.2(9) . . ?
C10C N4C C14C 104.0(9) . . ?
C11C N4C C14C 102.1(7) . . ?
C14X N4C C14C 128.3(9) . . ?
N4C C11C C12C 113.2(6) . . ?
N2 C12C C11C 112.0(5) . . ?
O12 Cl1 O11 127.7(5) . . ?
O12 Cl1 O14 98.2(7) . . ?
O11 Cl1 O14 120.2(5) . . ?
O12 Cl1 O13 105.2(6) . . ?
O11 Cl1 O13 100.6(4) . . ?
O14 Cl1 O13 101.4(6) . . ?
O21 Cl2 O23 113.2(5) . . ?
O21 Cl2 O22 107.8(6) . . ?
O23 Cl2 O22 109.0(8) . . ?
O21 Cl2 O24 115.7(5) . . ?
O23 Cl2 O24 108.6(6) . . ?
O22 Cl2 O24 101.8(6) . . ?
N1S C2S C1S 176.6(8) . . ?
N2S C4S C3S 176.2(8) . . ?

loop_
_geom_bond_atom_site_label_1
_geom_bond_atom_site_label_2
_geom_bond_distance
_geom_bond_site_symmetry_2
_geom_bond_publ_flag
N1 C1C 1.494(9) . ?
N1 C1A 1.507(8) . ?
N1 C1B 1.523(9) . ?
C1A C2A 1.475(10) . ?
C2A N3A 1.443(8) . ?
N3A C3A 1.238(14) . ?
N3A C3Z 1.381(14) . ?
N3A C13Z 1.627(14) . ?
N3A C13A 1.674(13) . ?
C3A C4A 1.505(11) . ?
C4A C9A 1.385(10) . ?
C4A C5A 1.410(11) . ?
C5A C6A 1.373(11) . ?
C6A C7A 1.395(11) . ?
C7A C8A 1.378(11) . ?
C7A C10A 1.505(12) . ?
C8A C9A 1.380(10) . ?
C10A N4A 1.443(17) . ?
C14A N4A 1.630(17) . ?
C3Z C4Z 1.502(12) . ?
C4Z C9Z 1.376(11) . ?
C4Z C5Z 1.413(11) . ?
C5Z C6Z 1.376(11) . ?
C6Z C7Z 1.385(11) . ?
C7Z C8Z 1.369(11) . ?
C7Z C10Z 1.516(12) . ?
C8Z C9Z 1.397(10) . ?
C10Z N4A 1.328(19) . ?
C14Z N4A 1.622(17) . ?
N4A C11A 1.452(8) . ?
C11A C12A 1.552(9) . ?
C12A N2 1.513(9) . ?
N2 C12B 1.484(9) . ?
N2 C12C 1.509(8) . ?
C1B C2B 1.525(10) . ?
C2B N3B 1.455(8) . ?
N3B C3B 1.321(15) . ?
N3B C3Y 1.402(15) . ?
N3B C13Y 1.547(17) . ?
N3B C13B 1.609(15) . ?
C3B C4B 1.507(12) . ?
C4B C9B 1.381(11) . ?
C4B C5B 1.383(11) . ?
C5B C6B 1.386(10) . ?
C6B C7B 1.389(11) . ?
C7B C8B 1.385(11) . ?
C7B C10B 1.511(12) . ?
C8B C9B 1.384(10) . ?
C10B N4B 1.341(15) . ?
C14B N4B 1.770(15) . ?
C3Y C4Y 1.512(12) . ?
C4Y C9Y 1.371(11) . ?
C4Y C5Y 1.397(11) . ?
C5Y C6Y 1.368(10) . ?
C6Y C7Y 1.400(11) . ?
C7Y C8Y 1.368(11) . ?
C7Y C10Y 1.502(12) . ?
C8Y C9Y 1.388(10) . ?
C10Y N4B 1.297(14) . ?
C14Y N4B 1.591(14) . ?
N4B C11B 1.471(8) . ?
C11B C12B 1.470(10) . ?
C1C C2C 1.458(10) . ?
C2C N3C 1.478(8) . ?
N3C C3C 1.286(16) . ?
N3C C3X 1.346(14) . ?
N3C C13C 1.627(16) . ?
N3C C13X 1.659(16) . ?
C3C C4C 1.506(12) . ?
C4C C9C 1.380(12) . ?
C4C C5C 1.400(11) . ?
C5C C6C 1.361(11) . ?
C6C C7C 1.402(11) . ?
C7C C8C 1.368(11) . ?
C7C C10C 1.519(12) . ?
C8C C9C 1.402(12) . ?
C10C N4C 1.323(15) . ?
C14C N4C 1.764(17) . ?
C3X C4X 1.507(12) . ?
C4X C9X 1.372(12) . ?
C4X C5X 1.412(11) . ?
C5X C6X 1.383(11) . ?
C6X C7X 1.394(11) . ?
C7X C8X 1.375(11) . ?
C7X C10X 1.513(12) . ?
C8X C9X 1.406(11) . ?
C10X N4C 1.312(15) . ?
C14X N4C 1.621(14) . ?
N4C C11C 1.458(8) . ?
C11C C12C 1.525(10) . ?
Cl1 O12 1.379(8) . ?
Cl1 O11 1.404(4) . ?
Cl1 O14 1.436(8) . ?
Cl1 O13 1.451(7) . ?
Cl2 O21 1.369(4) . ?
Cl2 O23 1.390(7) . ?
Cl2 O22 1.407(7) . ?
Cl2 O24 1.457(7) . ?
C1S C2S 1.432(10) . ?
C2S N1S 1.123(9) . ?
C3S C4S 1.467(11) . ?
C4S N2S 1.139(9) . ?
